data_8106508
loop_
_publ_author_name
'Tan, Xiaoli'
'Hong, Wei'
'Wang, Meiyi'
'Wang, Hao'

_publ_section_title
;
 Crystal structure of methyl
 3-((1-(2-(methoxycarbonyl)benzyl)-1H-1,2,3-triazol-4-yl)methoxy)-2-naphthoate,
 C24H21N3O5
;
_journal_issue 2
_journal_name_full 'Zeitschrift f\"ur Kristallographie - New Crystal Structures'
_journal_page_first 273
_journal_page_last 274
_journal_paper_doi 10.1515/ncrs-2016-0236
_journal_volume 232
_journal_year 2017
_chemical_formula_moiety 'C24 H21 N3 O5'
_chemical_formula_sum 'C24 H21 N3 O5'
_chemical_formula_weight 431.44
_space_group_crystal_system monoclinic
_space_group_IT_number 14
_space_group_name_Hall '-P 2yn'
_space_group_name_H-M_alt 'P 1 21/n 1'
_atom_sites_solution_hydrogens geom
_atom_sites_solution_primary direct
_atom_sites_solution_secondary difmap
_cell_angle_alpha 90.00
_cell_angle_beta 90.271(7)
_cell_angle_gamma 90.00
_cell_formula_units_Z 4
_cell_length_a 5.8731(6)
_cell_length_b 12.4675(10)
_cell_length_c 28.912(3)
_cell_measurement_reflns_used 994
_cell_measurement_temperature 293.23(10)
_cell_measurement_theta_max 21.7210
_cell_measurement_theta_min 3.8820
_cell_volume 2117.0(4)
_computing_cell_refinement
;
CrysAlisPro, Agilent Technologies,
Version 1.171.37.33 (release 27-03-2014 CrysAlis171 .NET)
(compiled Mar 27 2014,17:12:48)
;
_computing_data_collection
;
CrysAlisPro, Agilent Technologies,
Version 1.171.37.33 (release 27-03-2014 CrysAlis171 .NET)
(compiled Mar 27 2014,17:12:48)
;
_computing_data_reduction
;
CrysAlisPro, Agilent Technologies,
Version 1.171.37.33 (release 27-03-2014 CrysAlis171 .NET)
(compiled Mar 27 2014,17:12:48)
;
_computing_molecular_graphics 'Olex2 (Dolomanov et al., 2009)[7]'
_computing_publication_material 'Olex2 (Dolomanov et al., 2009)[7]'
_computing_structure_refinement 'ShelXL (Sheldrick, 2015)[9]'
_computing_structure_solution 'ShelXS (Sheldrick, 2008)[8]'
_diffrn_ambient_environment air
_diffrn_ambient_temperature 293.23(10)
_diffrn_detector 'CCD plate'
_diffrn_detector_area_resol_mean 16.0733
_diffrn_detector_type Eos
_diffrn_measured_fraction_theta_full 0.999
_diffrn_measured_fraction_theta_max 0.999
_diffrn_measurement_details
;
#__ type_ start__ end____ width___ exp.time_
  1 omega   -1.00  103.40   1.4500   15.0000
omega____ theta____ kappa____ phi______ frames
    -       27.3233   77.0000   90.0000 72

#__ type_ start__ end____ width___ exp.time_
  2 omega   23.00   59.25   1.4500   15.0000
omega____ theta____ kappa____ phi______ frames
    -       27.3233   77.0000 -120.0000 25

#__ type_ start__ end____ width___ exp.time_
  3 omega  -11.00  105.00   1.4500   15.0000
omega____ theta____ kappa____ phi______ frames
    -       27.3233   77.0000    0.0000 80
;
_diffrn_measurement_device 'four-circle diffractometer'
_diffrn_measurement_device_type 'SuperNova, Dual, Cu at zero, Eos'
_diffrn_measurement_method '\w scans'
_diffrn_orient_matrix_UB_11 0.1062241000
_diffrn_orient_matrix_UB_12 0.0255967000
_diffrn_orient_matrix_UB_13 0.0039880000
_diffrn_orient_matrix_UB_21 0.0188721000
_diffrn_orient_matrix_UB_22 -0.0333435000
_diffrn_orient_matrix_UB_23 0.0195131000
_diffrn_orient_matrix_UB_31 0.0544610000
_diffrn_orient_matrix_UB_32 -0.0383164000
_diffrn_orient_matrix_UB_33 -0.0143070000
_diffrn_radiation_monochromator mirror
_diffrn_radiation_probe x-ray
_diffrn_radiation_type MoK\a
_diffrn_radiation_wavelength 0.71073
_diffrn_reflns_av_R_equivalents 0.0646
_diffrn_reflns_av_unetI/netI 0.1389
_diffrn_reflns_limit_h_max 4
_diffrn_reflns_limit_h_min -7
_diffrn_reflns_limit_k_max 15
_diffrn_reflns_limit_k_min -9
_diffrn_reflns_limit_l_max 35
_diffrn_reflns_limit_l_min -33
_diffrn_reflns_number 7894
_diffrn_reflns_theta_full 25.50
_diffrn_reflns_theta_max 26.02
_diffrn_reflns_theta_min 3.26
_diffrn_source 'SuperNova (Mo) X-ray Source'
_exptl_absorpt_coefficient_mu 0.096
_exptl_absorpt_correction_T_max 1.00000
_exptl_absorpt_correction_T_min 0.49928
_exptl_absorpt_correction_type multi-scan
_exptl_absorpt_process_details
;
CrysAlisPro, Agilent Technologies,
Version 1.171.37.33 (release 27-03-2014 CrysAlis171 .NET)
(compiled Mar 27 2014,17:12:48)
Empirical absorption correction using spherical harmonics,
 implemented in SCALE3 ABSPACK scaling algorithm.
;
_exptl_crystal_colour 'clear light colourless'
_exptl_crystal_colour_lustre clear
_exptl_crystal_colour_modifier light
_exptl_crystal_colour_primary colourless
_exptl_crystal_density_diffrn 1.354
_exptl_crystal_density_method 'not measured'
_exptl_crystal_description block
_exptl_crystal_F_000 904
_exptl_crystal_size_max 0.21
_exptl_crystal_size_mid 0.17
_exptl_crystal_size_min 0.14
_refine_diff_density_max 0.193
_refine_diff_density_min -0.233
_refine_diff_density_rms 0.051
_refine_ls_extinction_method none
_refine_ls_goodness_of_fit_ref 1.044
_refine_ls_hydrogen_treatment constr
_refine_ls_matrix_type full
_refine_ls_number_parameters 291
_refine_ls_number_reflns 4175
_refine_ls_number_restraints 0
_refine_ls_restrained_S_all 1.044
_refine_ls_R_factor_all 0.1970
_refine_ls_R_factor_gt 0.0797
_refine_ls_shift/su_max 0.001
_refine_ls_shift/su_mean 0.000
_refine_ls_structure_factor_coef Fsqd
_refine_ls_weighting_details 'calc w=1/[\s^2^(Fo^2^)+(0.0291P)^2^+0.0000P] where P=(Fo^2^+2Fc^2^)/3'
_refine_ls_weighting_scheme calc
_refine_ls_wR_factor_gt 0.1224
_refine_ls_wR_factor_ref 0.1733
_reflns_number_gt 1691
_reflns_number_total 4175
_reflns_threshold_expression >2sigma(I)
_cod_data_source_file suppl_ncrs-2016-0236_suppl.cif
_cod_data_source_block ningx_0620
_cod_original_cell_volume 2117.0(3)
_cod_database_code 8106508
_chemical_oxdiff_formula 'C H N O'
_reflns_odcompleteness_completeness 99.80
_reflns_odcompleteness_iscentric 1
_reflns_odcompleteness_theta 26.32
_olex2_refinement_description
;
1. Fixed Uiso
 At 1.2 times of:
  All C(H) groups, All C(H,H) groups
 At 1.5 times of:
  All C(H,H,H) groups
2.a Secondary CH2 refined with riding coordinates:
 C11(H11A,H11B), C14(H14A,H14B)
2.b Aromatic/amide H refined with riding coordinates:
 C2(H2), C4(H4), C5(H5), C6(H6), C7(H7), C9(H9), C13(H13), C17(H17), C18(H18),
 C19(H19), C20(H20)
2.c Idealised Me refined as rotating group:
 C22(H22A,H22B,H22C), C24(H24A,H24B,H24C)
;
_olex2_date_sample_data_collection 2016-06-22
_olex2_submission_special_instructions 'No special instructions were received '

loop_
_space_group_symop_id
_space_group_symop_operation_xyz
1 'x, y, z'
2 '-x+1/2, y+1/2, -z+1/2'
3 '-x, -y, -z'
4 'x-1/2, -y-1/2, z-1/2'

loop_
_atom_site_label
_atom_site_type_symbol
_atom_site_fract_x
_atom_site_fract_y
_atom_site_fract_z
_atom_site_U_iso_or_equiv
_atom_site_adp_type
_atom_site_occupancy
_atom_site_calc_flag
_atom_site_disorder_assembly
_atom_site_disorder_group
_atom_site_refinement_flags_posn
O1 O 0.3280(6) 0.0699(3) 0.10043(12) 0.0723(11) Uani 1 d . . .
O2 O 0.6888(5) 0.0892(2) 0.07974(11) 0.0643(9) Uani 1 d . . .
O3 O 0.7194(5) 0.2874(2) 0.04533(10) 0.0526(8) Uani 1 d . . .
O4 O 1.7567(7) 0.2237(3) 0.20920(13) 0.0988(15) Uani 1 d . . .
O5 O 1.7817(6) 0.2529(3) 0.28410(12) 0.0878(12) Uani 1 d . . .
N1 N 1.1935(6) 0.4664(3) 0.06565(13) 0.0556(10) Uani 1 d . . .
N2 N 1.3469(6) 0.4501(3) 0.09827(14) 0.0590(11) Uani 1 d . . .
N3 N 1.2827(6) 0.3604(3) 0.12074(12) 0.0512(10) Uani 1 d . . .
C1 C 0.4100(7) 0.1698(3) 0.03266(15) 0.0447(11) Uani 1 d . . .
C2 C 0.2185(7) 0.1419(3) 0.00837(14) 0.0488(12) Uani 1 d . . .
H2 H 0.1300 0.0853 0.0191 0.059 Uiso 1 calc . . R
C3 C 0.1503(7) 0.1958(3) -0.03227(16) 0.0490(12) Uani 1 d . . .
C4 C -0.0488(8) 0.1677(3) -0.05728(16) 0.0591(14) Uani 1 d . . .
H4 H -0.1395 0.1116 -0.0470 0.071 Uiso 1 calc . . R
C5 C -0.1088(9) 0.2222(4) -0.09632(17) 0.0654(15) Uani 1 d . . .
H5 H -0.2411 0.2040 -0.1123 0.079 Uiso 1 calc . . R
C6 C 0.0291(8) 0.3058(4) -0.11228(17) 0.0646(14) Uani 1 d . . .
H6 H -0.0112 0.3418 -0.1393 0.077 Uiso 1 calc . . R
C7 C 0.2224(8) 0.3355(3) -0.08892(16) 0.0612(14) Uani 1 d . . .
H7 H 0.3125 0.3908 -0.1002 0.073 Uiso 1 calc . . R
C8 C 0.2851(7) 0.2825(3) -0.04790(15) 0.0457(11) Uani 1 d . . .
C9 C 0.4791(7) 0.3148(3) -0.02184(14) 0.0461(11) Uani 1 d . . .
H9 H 0.5651 0.3734 -0.0313 0.055 Uiso 1 calc . . R
C10 C 0.5391(7) 0.2595(3) 0.01732(15) 0.0459(11) Uani 1 d . . .
C11 C 0.8407(7) 0.3826(3) 0.03432(15) 0.0486(12) Uani 1 d . . .
H11A H 0.7428 0.4449 0.0372 0.058 Uiso 1 calc . . R
H11B H 0.8975 0.3794 0.0029 0.058 Uiso 1 calc . . R
C12 C 1.0328(7) 0.3885(3) 0.06798(15) 0.0452(11) Uani 1 d . . .
C13 C 1.0878(7) 0.3212(3) 0.10318(14) 0.0482(12) Uani 1 d . . .
H13 H 1.0079 0.2610 0.1130 0.058 Uiso 1 calc . . R
C14 C 1.4242(8) 0.3197(3) 0.15869(15) 0.0596(14) Uani 1 d . . .
H14A H 1.5828 0.3342 0.1519 0.071 Uiso 1 calc . . R
H14B H 1.4058 0.2425 0.1606 0.071 Uiso 1 calc . . R
C15 C 1.3662(7) 0.3689(3) 0.20507(16) 0.0504(12) Uani 1 d . . .
C16 C 1.4966(8) 0.3462(3) 0.24503(16) 0.0521(12) Uani 1 d . . .
C17 C 1.4378(9) 0.3940(4) 0.28658(16) 0.0662(14) Uani 1 d . . .
H17 H 1.5251 0.3795 0.3128 0.079 Uiso 1 calc . . R
C18 C 1.2559(9) 0.4617(4) 0.29033(18) 0.0752(16) Uani 1 d . . .
H18 H 1.2199 0.4925 0.3187 0.090 Uiso 1 calc . . R
C19 C 1.1262(9) 0.4838(4) 0.25163(18) 0.0714(15) Uani 1 d . . .
H19 H 1.0007 0.5290 0.2539 0.086 Uiso 1 calc . . R
C20 C 1.1823(8) 0.4389(4) 0.20964(17) 0.0619(14) Uani 1 d . . .
H20 H 1.0953 0.4558 0.1837 0.074 Uiso 1 calc . . R
C21 C 0.4668(8) 0.1048(3) 0.07396(17) 0.0510(12) Uani 1 d . . .
C22 C 0.7543(8) 0.0270(4) 0.12022(15) 0.0681(15) Uani 1 d . . .
H22A H 0.6930 -0.0442 0.1177 0.102 Uiso 1 calc . . GR
H22B H 0.6957 0.0608 0.1475 0.102 Uiso 1 calc . . GR
H22C H 0.9173 0.0233 0.1222 0.102 Uiso 1 calc . . GR
C23 C 1.6885(8) 0.2682(4) 0.24267(19) 0.0569(13) Uani 1 d . . .
C24 C 1.9697(9) 0.1777(4) 0.28644(19) 0.097(2) Uani 1 d . . .
H24A H 2.0821 0.1968 0.2639 0.145 Uiso 1 calc . . GR
H24B H 1.9149 0.1066 0.2802 0.145 Uiso 1 calc . . GR
H24C H 2.0368 0.1799 0.3168 0.145 Uiso 1 calc . . GR

loop_
_atom_site_aniso_label
_atom_site_aniso_U_11
_atom_site_aniso_U_22
_atom_site_aniso_U_33
_atom_site_aniso_U_23
_atom_site_aniso_U_13
_atom_site_aniso_U_12
O1 0.063(2) 0.091(3) 0.062(2) 0.032(2) -0.0029(18) -0.0093(19)
O2 0.063(2) 0.067(2) 0.063(2) 0.0232(18) -0.0022(17) 0.0079(16)
O3 0.062(2) 0.0490(18) 0.046(2) 0.0111(16) -0.0160(16) -0.0129(15)
O4 0.118(4) 0.115(3) 0.063(3) -0.025(2) -0.033(2) 0.057(3)
O5 0.093(3) 0.112(3) 0.059(3) 0.005(2) -0.021(2) 0.028(2)
N1 0.062(3) 0.054(2) 0.051(3) 0.002(2) -0.013(2) -0.009(2)
N2 0.067(3) 0.054(3) 0.056(3) 0.005(2) -0.012(2) -0.009(2)
N3 0.065(3) 0.047(2) 0.042(2) 0.001(2) -0.014(2) -0.0004(18)
C1 0.055(3) 0.037(3) 0.042(3) 0.002(2) -0.011(2) -0.003(2)
C2 0.061(3) 0.042(3) 0.044(3) 0.001(2) -0.002(2) -0.004(2)
C3 0.060(3) 0.042(3) 0.044(3) -0.003(2) -0.007(2) 0.003(2)
C4 0.070(4) 0.050(3) 0.057(3) -0.014(3) -0.013(3) 0.005(2)
C5 0.077(4) 0.068(4) 0.052(4) -0.018(3) -0.022(3) 0.005(3)
C6 0.072(4) 0.070(4) 0.051(4) 0.002(3) -0.014(3) 0.013(3)
C7 0.074(4) 0.056(3) 0.054(3) 0.004(3) -0.011(3) 0.003(2)
C8 0.055(3) 0.047(3) 0.035(3) 0.001(2) -0.004(2) 0.009(2)
C9 0.056(3) 0.044(3) 0.038(3) 0.004(2) -0.002(2) 0.002(2)
C10 0.055(3) 0.041(3) 0.042(3) -0.002(2) -0.005(2) 0.001(2)
C11 0.057(3) 0.040(3) 0.048(3) 0.004(2) -0.006(2) -0.004(2)
C12 0.054(3) 0.041(3) 0.040(3) 0.000(2) -0.010(2) 0.001(2)
C13 0.057(3) 0.046(3) 0.041(3) 0.001(2) -0.007(2) -0.008(2)
C14 0.070(3) 0.062(3) 0.046(3) -0.007(3) -0.021(3) 0.012(2)
C15 0.058(3) 0.047(3) 0.047(3) -0.010(2) -0.004(2) 0.000(2)
C16 0.059(3) 0.051(3) 0.046(3) -0.004(2) -0.013(2) -0.003(2)
C17 0.080(4) 0.077(4) 0.042(3) -0.011(3) -0.008(3) -0.006(3)
C18 0.089(4) 0.085(4) 0.051(4) -0.025(3) 0.003(3) 0.006(3)
C19 0.077(4) 0.073(4) 0.064(4) -0.015(3) -0.001(3) 0.013(3)
C20 0.072(4) 0.064(3) 0.049(3) -0.005(3) -0.011(3) 0.002(3)
C21 0.060(3) 0.046(3) 0.047(3) 0.002(2) -0.011(3) -0.005(2)
C22 0.078(4) 0.068(3) 0.059(4) 0.020(3) -0.012(3) 0.012(3)
C23 0.060(3) 0.060(3) 0.051(4) 0.003(3) -0.020(3) -0.001(2)
C24 0.079(4) 0.114(5) 0.097(5) 0.011(4) -0.030(3) 0.029(3)

loop_
_atom_type_symbol
_atom_type_description
_atom_type_scat_dispersion_real
_atom_type_scat_dispersion_imag
_atom_type_scat_source
C C 0.0033 0.0016 'International Tables Vol C Tables 4.2.6.8 and 6.1.1.4'
H H 0.0000 0.0000 'International Tables Vol C Tables 4.2.6.8 and 6.1.1.4'
N N 0.0061 0.0033 'International Tables Vol C Tables 4.2.6.8 and 6.1.1.4'
O O 0.0106 0.0060 'International Tables Vol C Tables 4.2.6.8 and 6.1.1.4'

loop_
_geom_angle_atom_site_label_1
_geom_angle_atom_site_label_2
_geom_angle_atom_site_label_3
_geom_angle
_geom_angle_site_symmetry_1
_geom_angle_site_symmetry_3
C21 O2 C22 115.8(4) . .
C10 O3 C11 117.7(3) . .
C23 O5 C24 116.5(4) . .
N2 N1 C12 109.1(4) . .
N1 N2 N3 106.4(3) . .
N2 N3 C14 119.3(3) . .
C13 N3 N2 111.1(3) . .
C13 N3 C14 129.6(4) . .
C2 C1 C10 118.5(4) . .
C2 C1 C21 117.2(4) . .
C10 C1 C21 124.3(4) . .
C1 C2 H2 118.8 . .
C1 C2 C3 122.4(4) . .
C3 C2 H2 118.8 . .
C2 C3 C4 122.6(4) . .
C2 C3 C8 118.2(4) . .
C4 C3 C8 119.1(4) . .
C3 C4 H4 119.7 . .
C5 C4 C3 120.7(4) . .
C5 C4 H4 119.7 . .
C4 C5 H5 120.1 . .
C4 C5 C6 119.8(4) . .
C6 C5 H5 120.1 . .
C5 C6 H6 119.4 . .
C7 C6 C5 121.2(4) . .
C7 C6 H6 119.4 . .
C6 C7 H7 119.9 . .
C6 C7 C8 120.2(4) . .
C8 C7 H7 119.9 . .
C3 C8 C9 119.7(4) . .
C7 C8 C3 119.0(4) . .
C7 C8 C9 121.3(4) . .
C8 C9 H9 120.1 . .
C10 C9 C8 119.8(4) . .
C10 C9 H9 120.1 . .
O3 C10 C1 115.2(4) . .
C9 C10 O3 123.6(4) . .
C9 C10 C1 121.2(4) . .
O3 C11 H11A 110.6 . .
O3 C11 H11B 110.6 . .
O3 C11 C12 105.9(3) . .
H11A C11 H11B 108.7 . .
C12 C11 H11A 110.6 . .
C12 C11 H11B 110.6 . .
N1 C12 C11 121.9(4) . .
N1 C12 C13 108.5(3) . .
C13 C12 C11 129.6(4) . .
N3 C13 C12 104.9(4) . .
N3 C13 H13 127.5 . .
C12 C13 H13 127.5 . .
N3 C14 H14A 108.9 . .
N3 C14 H14B 108.9 . .
N3 C14 C15 113.2(4) . .
H14A C14 H14B 107.8 . .
C15 C14 H14A 108.9 . .
C15 C14 H14B 108.9 . .
C16 C15 C14 121.3(4) . .
C20 C15 C14 121.0(4) . .
C20 C15 C16 117.7(4) . .
C15 C16 C23 120.0(4) . .
C17 C16 C15 119.1(4) . .
C17 C16 C23 120.8(4) . .
C16 C17 H17 118.9 . .
C18 C17 C16 122.2(4) . .
C18 C17 H17 118.9 . .
C17 C18 H18 120.4 . .
C17 C18 C19 119.2(5) . .
C19 C18 H18 120.4 . .
C18 C19 H19 120.0 . .
C20 C19 C18 120.0(5) . .
C20 C19 H19 120.0 . .
C15 C20 H20 119.1 . .
C19 C20 C15 121.7(4) . .
C19 C20 H20 119.1 . .
O1 C21 O2 122.3(4) . .
O1 C21 C1 124.1(5) . .
O2 C21 C1 113.5(4) . .
O2 C22 H22A 109.5 . .
O2 C22 H22B 109.5 . .
O2 C22 H22C 109.5 . .
H22A C22 H22B 109.5 . .
H22A C22 H22C 109.5 . .
H22B C22 H22C 109.5 . .
O4 C23 O5 121.9(5) . .
O4 C23 C16 126.9(4) . .
O5 C23 C16 111.2(5) . .
O5 C24 H24A 109.5 . .
O5 C24 H24B 109.5 . .
O5 C24 H24C 109.5 . .
H24A C24 H24B 109.5 . .
H24A C24 H24C 109.5 . .
H24B C24 H24C 109.5 . .

loop_
_geom_bond_atom_site_label_1
_geom_bond_atom_site_label_2
_geom_bond_distance
_geom_bond_site_symmetry_2
O1 C21 1.202(5) .
O2 C21 1.328(5) .
O2 C22 1.454(4) .
O3 C10 1.375(4) .
O3 C11 1.421(4) .
O4 C23 1.187(5) .
O5 C23 1.329(5) .
O5 C24 1.450(5) .
N1 N2 1.317(4) .
N1 C12 1.357(5) .
N2 N3 1.348(4) .
N3 C13 1.342(4) .
N3 C14 1.464(4) .
C1 C2 1.368(5) .
C1 C10 1.424(5) .
C1 C21 1.479(5) .
C2 H2 0.9300 .
C2 C3 1.410(5) .
C3 C4 1.416(5) .
C3 C8 1.415(6) .
C4 H4 0.9300 .
C4 C5 1.362(5) .
C5 H5 0.9300 .
C5 C6 1.399(6) .
C6 H6 0.9300 .
C6 C7 1.369(5) .
C7 H7 0.9300 .
C7 C8 1.405(5) .
C8 C9 1.421(5) .
C9 H9 0.9300 .
C9 C10 1.371(5) .
C11 H11A 0.9700 .
C11 H11B 0.9700 .
C11 C12 1.488(5) .
C12 C13 1.357(5) .
C13 H13 0.9300 .
C14 H14A 0.9700 .
C14 H14B 0.9700 .
C14 C15 1.515(6) .
C15 C16 1.412(5) .
C15 C20 1.396(6) .
C16 C17 1.386(6) .
C16 C23 1.490(6) .
C17 H17 0.9300 .
C17 C18 1.366(6) .
C18 H18 0.9300 .
C18 C19 1.378(6) .
C19 H19 0.9300 .
C19 C20 1.378(6) .
C20 H20 0.9300 .
C22 H22A 0.9600 .
C22 H22B 0.9600 .
C22 H22C 0.9600 .
C24 H24A 0.9600 .
C24 H24B 0.9600 .
C24 H24C 0.9600 .

loop_
_geom_torsion_atom_site_label_1
_geom_torsion_atom_site_label_2
_geom_torsion_atom_site_label_3
_geom_torsion_atom_site_label_4
_geom_torsion
_geom_torsion_site_symmetry_1
_geom_torsion_site_symmetry_2
_geom_torsion_site_symmetry_3
_geom_torsion_site_symmetry_4
O3 C11 C12 N1 175.7(4) . . . .
O3 C11 C12 C13 -1.2(7) . . . .
N1 N2 N3 C13 -1.2(5) . . . .
N1 N2 N3 C14 178.6(4) . . . .
N1 C12 C13 N3 -0.7(5) . . . .
N2 N1 C12 C11 -177.6(4) . . . .
N2 N1 C12 C13 -0.1(5) . . . .
N2 N3 C13 C12 1.2(5) . . . .
N2 N3 C14 C15 87.3(5) . . . .
N3 C14 C15 C16 -174.7(4) . . . .
N3 C14 C15 C20 4.9(6) . . . .
C1 C2 C3 C4 -179.5(4) . . . .
C1 C2 C3 C8 -0.7(7) . . . .
C2 C1 C10 O3 175.4(4) . . . .
C2 C1 C10 C9 -2.4(7) . . . .
C2 C1 C21 O1 -38.1(7) . . . .
C2 C1 C21 O2 142.7(4) . . . .
C2 C3 C4 C5 179.7(4) . . . .
C2 C3 C8 C7 178.6(4) . . . .
C2 C3 C8 C9 -1.9(6) . . . .
C3 C4 C5 C6 0.9(7) . . . .
C3 C8 C9 C10 2.3(6) . . . .
C4 C3 C8 C7 -2.7(6) . . . .
C4 C3 C8 C9 176.9(4) . . . .
C4 C5 C6 C7 -1.2(8) . . . .
C5 C6 C7 C8 -0.5(7) . . . .
C6 C7 C8 C3 2.4(7) . . . .
C6 C7 C8 C9 -177.1(4) . . . .
C7 C8 C9 C10 -178.2(4) . . . .
C8 C3 C4 C5 1.0(7) . . . .
C8 C9 C10 O3 -177.8(4) . . . .
C8 C9 C10 C1 -0.1(6) . . . .
C10 O3 C11 C12 -176.3(4) . . . .
C10 C1 C2 C3 2.8(7) . . . .
C10 C1 C21 O1 140.9(5) . . . .
C10 C1 C21 O2 -38.4(6) . . . .
C11 O3 C10 C1 -173.9(4) . . . .
C11 O3 C10 C9 3.9(6) . . . .
C11 C12 C13 N3 176.6(4) . . . .
C12 N1 N2 N3 0.8(5) . . . .
C13 N3 C14 C15 -93.0(5) . . . .
C14 N3 C13 C12 -178.6(4) . . . .
C14 C15 C16 C17 179.4(4) . . . .
C14 C15 C16 C23 -3.2(7) . . . .
C14 C15 C20 C19 179.5(4) . . . .
C15 C16 C17 C18 0.7(8) . . . .
C15 C16 C23 O4 4.0(8) . . . .
C15 C16 C23 O5 -176.4(4) . . . .
C16 C15 C20 C19 -0.9(7) . . . .
C16 C17 C18 C19 -0.2(8) . . . .
C17 C16 C23 O4 -178.6(5) . . . .
C17 C16 C23 O5 1.0(6) . . . .
C17 C18 C19 C20 -0.8(8) . . . .
C18 C19 C20 C15 1.4(8) . . . .
C20 C15 C16 C17 -0.2(7) . . . .
C20 C15 C16 C23 177.2(4) . . . .
C21 C1 C2 C3 -178.2(4) . . . .
C21 C1 C10 O3 -3.5(6) . . . .
C21 C1 C10 C9 178.7(4) . . . .
C22 O2 C21 O1 0.0(6) . . . .
C22 O2 C21 C1 179.2(3) . . . .
C23 C16 C17 C18 -176.7(5) . . . .
C24 O5 C23 O4 -0.8(8) . . . .
C24 O5 C23 C16 179.5(4) . . . .
